data_2232471
loop_
_publ_author_name
'Khaledi, Mohammad'
'Kia, Reza'
'Clegg, William'
'Harrington, Ross W.'

_publ_section_title
;
 (<i>E</i>,<i>E</i>)-<i>N</i>^1^,<i>N</i>^4^-Bis(2,6-difluorobenzylidene)butane-1,4-diamine
;
_journal_coeditor_code SU2336
_journal_issue 11
_journal_name_full 'Acta Crystallographica Section E'
_journal_page_first o3108
_journal_paper_doi 10.1107/S1600536811044801
_journal_volume 67
_journal_year 2011
_chemical_formula_iupac 'C18 H16 F4 N2'
_chemical_formula_moiety 'C18 H16 F4 N2'
_chemical_formula_sum 'C18 H16 F4 N2'
_chemical_formula_weight 336.33
_chemical_name_systematic (<i>E</i>,<i>E</i>)-<i>N</i>^1^,<i>N</i>^4^-Bis(2,6-difluorobenzylidene)butane-1,4-diamine
_space_group_IT_number 2
_symmetry_cell_setting triclinic
_symmetry_space_group_name_Hall '-P 1'
_symmetry_space_group_name_H-M 'P -1'
_atom_sites_solution_hydrogens geom
_atom_sites_solution_primary direct
_atom_sites_solution_secondary difmap
_audit_creation_method SHELXL-97
_cell_angle_alpha 104.956(2)
_cell_angle_beta 94.474(2)
_cell_angle_gamma 93.679(2)
_cell_formula_units_Z 2
_cell_length_a 6.4672(8)
_cell_length_b 8.9296(12)
_cell_length_c 14.4939(19)
_cell_measurement_reflns_used 4637
_cell_measurement_temperature 150(2)
_cell_measurement_theta_max 28.27
_cell_measurement_theta_min 2.88
_cell_volume 803.10(18)
_computing_cell_refinement 'SAINT (Bruker, 2005)'
_computing_data_collection 'SMART (Bruker, 2005)'
_computing_data_reduction 'SAINT (Bruker, 2005)'
_computing_molecular_graphics 'SHELXTL (Sheldrick, 2008)'
_computing_publication_material 'SHELXTL (Sheldrick, 2008) and PLATON (Spek,2009)'
_computing_structure_refinement 'SHELXL97 (Sheldrick, 2008)'
_computing_structure_solution 'SHELXS97 (Sheldrick, 2008)'
_diffrn_ambient_temperature 150(2)
_diffrn_detector_area_resol_mean 8.33
_diffrn_measured_fraction_theta_full 0.992
_diffrn_measured_fraction_theta_max 0.992
_diffrn_measurement_device_type
;
Bruker SMART 1K CCD area-detector
;
_diffrn_measurement_method '\w scans'
_diffrn_radiation_monochromator graphite
_diffrn_radiation_source 'fine-focus sealed tube'
_diffrn_radiation_type MoK\a
_diffrn_radiation_wavelength 0.71073
_diffrn_reflns_av_R_equivalents 0.0191
_diffrn_reflns_av_sigmaI/netI 0.0251
_diffrn_reflns_limit_h_max 7
_diffrn_reflns_limit_h_min -7
_diffrn_reflns_limit_k_max 10
_diffrn_reflns_limit_k_min -10
_diffrn_reflns_limit_l_max 17
_diffrn_reflns_limit_l_min -16
_diffrn_reflns_number 5828
_diffrn_reflns_theta_full 25.00
_diffrn_reflns_theta_max 25.00
_diffrn_reflns_theta_min 2.37
_diffrn_standards_number 0
_exptl_absorpt_coefficient_mu 0.115
_exptl_absorpt_correction_T_max 0.977
_exptl_absorpt_correction_T_min 0.962
_exptl_absorpt_correction_type multi-scan
_exptl_absorpt_process_details '(SADABS; Bruker, 2005)'
_exptl_crystal_colour colourless
_exptl_crystal_density_diffrn 1.391
_exptl_crystal_density_method 'not measured'
_exptl_crystal_description block
_exptl_crystal_F_000 348
_exptl_crystal_size_max 0.34
_exptl_crystal_size_mid 0.30
_exptl_crystal_size_min 0.20
_refine_diff_density_max 0.248
_refine_diff_density_min -0.174
_refine_ls_extinction_coef 0.0064(19)
_refine_ls_extinction_expression Fc^*^=kFc[1+0.001xFc^2^\l^3^/sin(2\q)]^-1/4^
_refine_ls_extinction_method 'SHELXL97 (Sheldrick, 2008)'
_refine_ls_goodness_of_fit_ref 1.110
_refine_ls_hydrogen_treatment constr
_refine_ls_matrix_type full
_refine_ls_number_parameters 218
_refine_ls_number_reflns 2819
_refine_ls_number_restraints 0
_refine_ls_restrained_S_all 1.110
_refine_ls_R_factor_all 0.0454
_refine_ls_R_factor_gt 0.0369
_refine_ls_shift/su_max 0.000
_refine_ls_shift/su_mean 0.000
_refine_ls_structure_factor_coef Fsqd
_refine_ls_weighting_details 'calc w=1/[\s^2^(Fo^2^)+(0.0437P)^2^+0.2616P] where P=(Fo^2^+2Fc^2^)/3'
_refine_ls_weighting_scheme calc
_refine_ls_wR_factor_gt 0.0931
_refine_ls_wR_factor_ref 0.0998
_reflns_number_gt 2394
_reflns_number_total 2819
_reflns_threshold_expression I>2\s(I)
_cod_data_source_file su2336.cif
_cod_data_source_block I
_cod_database_code 2232471
_cod_database_fobs_code 2232471

loop_
_symmetry_equiv_pos_as_xyz
'x, y, z'
'-x, -y, -z'

loop_
_atom_site_type_symbol
_atom_site_label
_atom_site_fract_x
_atom_site_fract_y
_atom_site_fract_z
_atom_site_U_iso_or_equiv
_atom_site_adp_type
_atom_site_calc_flag
_atom_site_refinement_flags
_atom_site_occupancy
_atom_site_symmetry_multiplicity
N N1 0.1808(2) 0.73556(16) 0.64201(10) 0.0304(3) Uani d . 1 1
N N2 0.1964(2) 0.08666(15) 0.86448(9) 0.0280(3) Uani d . 1 1
F F1 0.19530(16) 1.11574(12) 0.54522(8) 0.0423(3) Uani d . 1 1
F F2 0.57474(16) 0.85519(11) 0.73666(7) 0.0392(3) Uani d . 1 1
F F3 0.14208(16) 0.33304(13) 0.78309(9) 0.0486(3) Uani d . 1 1
F F4 0.76402(16) 0.30222(12) 0.96638(8) 0.0424(3) Uani d . 1 1
C C1 0.3727(2) 1.10083(19) 0.59734(11) 0.0274(4) Uani d . 1 1
C C2 0.5378(3) 1.21002(19) 0.60645(12) 0.0327(4) Uani d . 1 1
H H2 0.5284 1.2924 0.5764 0.039 Uiso calc R 1 1
C C3 0.7184(3) 1.1967(2) 0.66064(12) 0.0323(4) Uani d . 1 1
H H3 0.8348 1.2707 0.6677 0.039 Uiso calc R 1 1
C C4 0.7309(2) 1.07689(19) 0.70447(12) 0.0290(4) Uani d . 1 1
H H4 0.8539 1.0686 0.7425 0.035 Uiso calc R 1 1
C C5 0.5610(2) 0.96960(18) 0.69179(11) 0.0260(4) Uani d . 1 1
C C6 0.3742(2) 0.97517(17) 0.63782(10) 0.0236(3) Uani d . 1 1
C C7 0.1858(2) 0.86668(18) 0.62385(11) 0.0262(4) Uani d . 1 1
H H7 0.0593 0.8975 0.5995 0.031 Uiso calc R 1 1
C C8 -0.0223(3) 0.6452(2) 0.62406(12) 0.0353(4) Uani d . 1 1
H H8A -0.1286 0.7057 0.6011 0.042 Uiso calc R 1 1
H H8B -0.0627 0.6257 0.6847 0.042 Uiso calc R 1 1
C C9 -0.0163(3) 0.49050(19) 0.54960(12) 0.0324(4) Uani d . 1 1
H H9A 0.0978 0.4343 0.5706 0.039 Uiso calc R 1 1
H H9B -0.1488 0.4263 0.5459 0.039 Uiso calc R 1 1
C C10 0.3370(2) 0.38982(19) 0.82192(12) 0.0285(4) Uani d . 1 1
C C11 0.4160(3) 0.52544(19) 0.80426(12) 0.0335(4) Uani d . 1 1
H H11 0.3351 0.5768 0.7664 0.040 Uiso calc R 1 1
C C12 0.6160(3) 0.58532(19) 0.84294(12) 0.0336(4) Uani d . 1 1
H H12 0.6728 0.6790 0.8316 0.040 Uiso calc R 1 1
C C13 0.7339(3) 0.51022(19) 0.89783(12) 0.0331(4) Uani d . 1 1
H H13 0.8712 0.5509 0.9245 0.040 Uiso calc R 1 1
C C14 0.6470(3) 0.37536(18) 0.91265(12) 0.0275(4) Uani d . 1 1
C C15 0.4472(2) 0.30737(17) 0.87626(11) 0.0245(3) Uani d . 1 1
C C16 0.3732(2) 0.15886(18) 0.89413(11) 0.0261(4) Uani d . 1 1
H H16 0.4662 0.1137 0.9310 0.031 Uiso calc R 1 1
C C17 0.1558(3) -0.06100(18) 0.88829(12) 0.0298(4) Uani d . 1 1
H H17A 0.2825 -0.0846 0.9229 0.036 Uiso calc R 1 1
H H17B 0.1225 -0.1454 0.8284 0.036 Uiso calc R 1 1
C C18 -0.0243(2) -0.05570(17) 0.95036(11) 0.0248(3) Uani d . 1 1
H H18A -0.1474 -0.0238 0.9176 0.030 Uiso calc R 1 1
H H18B -0.0605 -0.1615 0.9571 0.030 Uiso calc R 1 1

loop_
_atom_site_aniso_label
_atom_site_aniso_U_11
_atom_site_aniso_U_22
_atom_site_aniso_U_33
_atom_site_aniso_U_12
_atom_site_aniso_U_13
_atom_site_aniso_U_23
N1 0.0337(8) 0.0262(7) 0.0285(7) -0.0040(6) 0.0007(6) 0.0044(6)
N2 0.0307(8) 0.0286(7) 0.0266(7) -0.0016(6) 0.0052(6) 0.0109(6)
F1 0.0344(6) 0.0431(6) 0.0530(7) -0.0030(5) -0.0134(5) 0.0260(5)
F2 0.0374(6) 0.0374(6) 0.0489(6) 0.0016(4) -0.0052(5) 0.0257(5)
F3 0.0304(6) 0.0456(6) 0.0743(8) -0.0077(5) -0.0171(5) 0.0333(6)
F4 0.0352(6) 0.0387(6) 0.0568(7) -0.0022(4) -0.0143(5) 0.0255(5)
C1 0.0260(8) 0.0301(8) 0.0258(8) 0.0033(7) -0.0027(6) 0.0084(7)
C2 0.0371(10) 0.0287(9) 0.0350(9) -0.0022(7) 0.0009(7) 0.0155(7)
C3 0.0289(9) 0.0348(9) 0.0318(9) -0.0058(7) 0.0035(7) 0.0081(7)
C4 0.0230(8) 0.0350(9) 0.0283(8) 0.0023(7) 0.0009(7) 0.0075(7)
C5 0.0308(9) 0.0254(8) 0.0241(8) 0.0054(7) 0.0048(7) 0.0092(6)
C6 0.0265(8) 0.0231(8) 0.0200(7) 0.0018(6) 0.0043(6) 0.0029(6)
C7 0.0260(8) 0.0274(8) 0.0242(8) 0.0016(6) 0.0019(6) 0.0053(6)
C8 0.0376(10) 0.0330(9) 0.0333(9) -0.0093(8) 0.0081(8) 0.0069(7)
C9 0.0382(10) 0.0260(8) 0.0323(9) -0.0096(7) 0.0027(7) 0.0098(7)
C10 0.0240(8) 0.0277(8) 0.0334(9) 0.0004(7) -0.0009(7) 0.0088(7)
C11 0.0392(10) 0.0287(9) 0.0349(9) 0.0038(7) -0.0034(8) 0.0142(7)
C12 0.0421(10) 0.0228(8) 0.0365(9) -0.0041(7) 0.0004(8) 0.0116(7)
C13 0.0301(9) 0.0285(9) 0.0382(10) -0.0053(7) -0.0045(7) 0.0087(7)
C14 0.0278(9) 0.0261(8) 0.0297(8) 0.0048(7) -0.0007(7) 0.0100(7)
C15 0.0262(8) 0.0229(8) 0.0250(8) 0.0031(6) 0.0055(6) 0.0062(6)
C16 0.0271(9) 0.0269(8) 0.0269(8) 0.0058(7) 0.0049(7) 0.0101(7)
C17 0.0370(9) 0.0243(8) 0.0284(9) -0.0009(7) 0.0064(7) 0.0076(7)
C18 0.0281(8) 0.0212(7) 0.0246(8) -0.0053(6) -0.0003(6) 0.0080(6)

loop_
_atom_type_symbol
_atom_type_description
_atom_type_scat_dispersion_real
_atom_type_scat_dispersion_imag
_atom_type_scat_source
C C 0.0033 0.0016 'International Tables Vol C Tables 4.2.6.8 and 6.1.1.4'
H H 0.0000 0.0000 'International Tables Vol C Tables 4.2.6.8 and 6.1.1.4'
N N 0.0061 0.0033 'International Tables Vol C Tables 4.2.6.8 and 6.1.1.4'
F F 0.0171 0.0103 'International Tables Vol C Tables 4.2.6.8 and 6.1.1.4'

loop_
_geom_angle_atom_site_label_1
_geom_angle_atom_site_label_2
_geom_angle_atom_site_label_3
_geom_angle_site_symmetry_1
_geom_angle
C7 N1 C8 . 116.31(15)
C16 N2 C17 . 116.69(14)
F1 C1 C2 . 117.90(14)
F1 C1 C6 . 117.45(14)
C2 C1 C6 . 124.65(15)
C1 C2 C3 . 118.21(15)
C1 C2 H2 . 120.9
C3 C2 H2 . 120.9
C4 C3 C2 . 120.62(16)
C4 C3 H3 . 119.7
C2 C3 H3 . 119.7
C5 C4 C3 . 118.57(15)
C5 C4 H4 . 120.7
C3 C4 H4 . 120.7
F2 C5 C4 . 117.69(14)
F2 C5 C6 . 118.30(14)
C4 C5 C6 . 123.98(15)
C1 C6 C5 . 113.95(14)
C1 C6 C7 . 119.55(14)
C5 C6 C7 . 126.46(14)
N1 C7 C6 . 124.53(15)
N1 C7 H7 . 117.7
C6 C7 H7 . 117.7
N1 C8 C9 . 111.07(14)
N1 C8 H8A . 109.4
C9 C8 H8A . 109.4
N1 C8 H8B . 109.4
C9 C8 H8B . 109.4
H8A C8 H8B . 108.0
C9 C9 C8 2_566 112.91(17)
C9 C9 H9A 2_566 109.0
C8 C9 H9A . 109.0
C9 C9 H9B 2_566 109.0
C8 C9 H9B . 109.0
H9A C9 H9B . 107.8
F3 C10 C11 . 117.55(14)
F3 C10 C15 . 118.52(14)
C11 C10 C15 . 123.92(15)
C10 C11 C12 . 118.54(15)
C10 C11 H11 . 120.7
C12 C11 H11 . 120.7
C13 C12 C11 . 120.70(15)
C13 C12 H12 . 119.7
C11 C12 H12 . 119.7
C14 C13 C12 . 118.07(16)
C14 C13 H13 . 121.0
C12 C13 H13 . 121.0
F4 C14 C13 . 117.68(15)
F4 C14 C15 . 117.52(14)
C13 C14 C15 . 124.80(15)
C14 C15 C10 . 113.96(14)
C14 C15 C16 . 119.93(14)
C10 C15 C16 . 126.07(15)
N2 C16 C15 . 125.39(15)
N2 C16 H16 . 117.3
C15 C16 H16 . 117.3
N2 C17 C18 . 111.32(13)
N2 C17 H17A . 109.4
C18 C17 H17A . 109.4
N2 C17 H17B . 109.4
C18 C17 H17B . 109.4
H17A C17 H17B . 108.0
C18 C18 C17 2_557 113.13(16)
C18 C18 H18A 2_557 109.0
C17 C18 H18A . 109.0
C18 C18 H18B 2_557 109.0
C17 C18 H18B . 109.0
H18A C18 H18B . 107.8

loop_
_geom_bond_atom_site_label_1
_geom_bond_atom_site_label_2
_geom_bond_site_symmetry_2
_geom_bond_distance
N1 C7 . 1.264(2)
N1 C8 . 1.465(2)
N2 C16 . 1.262(2)
N2 C17 . 1.460(2)
F1 C1 . 1.3568(18)
F2 C5 . 1.3492(18)
F3 C10 . 1.3504(19)
F4 C14 . 1.3562(18)
C1 C2 . 1.373(2)
C1 C6 . 1.394(2)
C2 C3 . 1.385(2)
C2 H2 . 0.950
C3 C4 . 1.382(2)
C3 H3 . 0.950
C4 C5 . 1.379(2)
C4 H4 . 0.950
C5 C6 . 1.398(2)
C6 C7 . 1.474(2)
C7 H7 . 0.950
C8 C9 . 1.523(2)
C8 H8A . 0.990
C8 H8B . 0.990
C9 C9 2_566 1.520(3)
C9 H9A . 0.990
C9 H9B . 0.990
C10 C11 . 1.376(2)
C10 C15 . 1.396(2)
C11 C12 . 1.384(2)
C11 H11 . 0.950
C12 C13 . 1.382(2)
C12 H12 . 0.950
C13 C14 . 1.370(2)
C13 H13 . 0.950
C14 C15 . 1.394(2)
C15 C16 . 1.473(2)
C16 H16 . 0.950
C17 C18 . 1.522(2)
C17 H17A . 0.990
C17 H17B . 0.990
C18 C18 2_557 1.520(3)
C18 H18A . 0.990
C18 H18B . 0.990

loop_
_geom_hbond_atom_site_label_D
_geom_hbond_atom_site_label_H
_geom_hbond_atom_site_label_A
_geom_hbond_site_symmetry_A
_geom_hbond_distance_DH
_geom_hbond_distance_HA
_geom_hbond_distance_DA
_geom_hbond_angle_DHA
_geom_hbond_publ_flag
C3 H3 F3 1_665 0.95 2.43 3.137(2) 131 y
C7 H7 F1 2_576 0.95 2.54 3.378(2) 148 y
C12 H12 F2 . 0.95 2.42 3.192(2) 138 y

loop_
_geom_torsion_atom_site_label_1
_geom_torsion_atom_site_label_2
_geom_torsion_atom_site_label_3
_geom_torsion_atom_site_label_4
_geom_torsion_site_symmetry_4
_geom_torsion
F1 C1 C2 C3 . 179.14(15)
C6 C1 C2 C3 . -0.9(3)
C1 C2 C3 C4 . -0.2(3)
C2 C3 C4 C5 . 1.0(2)
C3 C4 C5 F2 . -178.75(14)
C3 C4 C5 C6 . -0.8(2)
F1 C1 C6 C5 . -178.90(13)
C2 C1 C6 C5 . 1.2(2)
F1 C1 C6 C7 . -0.8(2)
C2 C1 C6 C7 . 179.26(15)
F2 C5 C6 C1 . 177.68(13)
C4 C5 C6 C1 . -0.3(2)
F2 C5 C6 C7 . -0.2(2)
C4 C5 C6 C7 . -178.22(15)
C8 N1 C7 C6 . 179.47(14)
C1 C6 C7 N1 . 166.67(15)
C5 C6 C7 N1 . -15.5(2)
C7 N1 C8 C9 . 119.39(16)
N1 C8 C9 C9 2_566 -66.7(2)
F3 C10 C11 C12 . -179.66(15)
C15 C10 C11 C12 . -0.5(3)
C10 C11 C12 C13 . 0.2(3)
C11 C12 C13 C14 . 0.0(3)
C12 C13 C14 F4 . 179.83(15)
C12 C13 C14 C15 . 0.1(3)
F4 C14 C15 C10 . 179.92(14)
C13 C14 C15 C10 . -0.3(2)
F4 C14 C15 C16 . -2.0(2)
C13 C14 C15 C16 . 177.79(16)
F3 C10 C15 C14 . 179.69(14)
C11 C10 C15 C14 . 0.5(2)
F3 C10 C15 C16 . 1.7(2)
C11 C10 C15 C16 . -177.44(16)
C17 N2 C16 C15 . 178.58(14)
C14 C15 C16 N2 . -179.69(15)
C10 C15 C16 N2 . -1.8(3)
C16 N2 C17 C18 . 118.07(16)
N2 C17 C18 C18 2_557 -66.8(2)
